data_7707354
loop_
_publ_author_name
'Wang, Kuiyuan'
'Prior, Timothy J.'
'Hughes, David L.'
'Arbaoui, Abdessamad'
'Redshaw, Carl'

_publ_section_title
;
 Coordination chemistry of [2 + 2] Schiff-base macrocycles derived from
 the dianilines
 [(2-NH<sub>2</sub>C<sub>6</sub>H<sub>4</sub>)<sub>2</sub>X] (X =
 CH<sub>2</sub>CH<sub>2</sub>, O): structural studies and ROP capability
 towards cyclic esters.
;
_journal_issue 23
_journal_name_full 'Dalton transactions (Cambridge, England : 2003)'
_journal_page_first 8057
_journal_page_last 8069
_journal_paper_doi 10.1039/d1dt00711d
_journal_volume 50
_journal_year 2021
_chemical_formula_moiety '2(C46 H40 Br Fe N4 O2), 2(C2 H3 N), Br6 Fe2 O'
_chemical_formula_sum 'C96 H86 Br8 Fe4 N10 O5'
_chemical_formula_weight 2322.42
_space_group_crystal_system monoclinic
_space_group_IT_number 14
_space_group_name_Hall '-P 2yn'
_space_group_name_H-M_alt 'P 1 21/n 1'
_atom_sites_solution_hydrogens geom
_atom_sites_solution_primary dual
_audit_creation_date 2021-04-29
_audit_creation_method
;
Olex2 1.3
(compiled 2020.11.12 svn.r5f609507 for OlexSys, GUI svn.r6272)
;
_audit_update_record
;
2021-04-29 deposited with the CCDC.	2021-05-04 downloaded from the CCDC.
;
_cell_angle_alpha 90
_cell_angle_beta 99.896(3)
_cell_angle_gamma 90
_cell_formula_units_Z 4
_cell_length_a 15.6606(4)
_cell_length_b 16.0326(4)
_cell_length_c 37.4062(11)
_cell_measurement_reflns_used 8333
_cell_measurement_temperature 100.15
_cell_measurement_theta_max 67.1860
_cell_measurement_theta_min 2.8890
_cell_volume 9252.2(4)
_computing_cell_refinement 'CrysAlisPro 1.171.39.34b (Rigaku OD, 2017)'
_computing_data_collection 'CrysAlisPro 1.171.39.34b (Rigaku OD, 2017)'
_computing_data_reduction 'CrysAlisPro 1.171.39.34b (Rigaku OD, 2017)'
_computing_molecular_graphics 'Olex2 1.3 (Dolomanov et al., 2009)'
_computing_publication_material 'Olex2 1.3 (Dolomanov et al., 2009)'
_computing_structure_refinement 'SHELXL 2018/3 (Sheldrick, 2015)'
_computing_structure_solution 'SHELXT  (Sheldrick, 2015)'
_diffrn_ambient_environment N~2~
_diffrn_ambient_temperature 100.00(10)
_diffrn_detector 'CCD plate'
_diffrn_detector_area_resol_mean 28.14
_diffrn_measured_fraction_theta_full 0.995
_diffrn_measured_fraction_theta_max 0.993
_diffrn_measurement_details
;
List of Runs (angles in degrees, time in seconds):

  # Type    Start    End  Width  t~exp~   \w     \q     \k     \f   Frames
#--------------------------------------------------------------------------
  1  \w    -12.00  23.00   0.50   10.00    --    5.00   8.00 -14.00   70
  2  \w    -28.00  89.00   0.50   10.00    --    0.00  57.00  90.00  234
  3  \w    -87.00 -38.00   0.50   10.00    --    0.00  57.00  90.00   98
  4  \w   -162.00  -4.00   0.50   40.00    --  -90.00   8.00 -14.00  316
  5  \w   -172.00-146.00   0.50   40.00    --  -90.00  43.00 -30.00   52
  6  \w   -137.00-110.00   0.50   40.00    --  -90.00  43.00 -30.00   54
  7  \w   -141.00 -82.00   0.50   40.00    --  -90.00  57.00 -30.00  118
  8  \w    -38.00 -12.00   0.50   40.00    --  -90.00  57.00 -30.00   52
  9  \w   -179.00 -83.00   0.50   40.00    --  -90.00  57.00-180.00  192
 10  \w    -50.00 -12.00   0.50   40.00    --  -90.00  57.00-180.00   76
 11  \w   -178.00-145.00   0.50   40.00    --  -90.00  57.00 -30.00   66
 12  \w   -179.00 -86.00   0.50   40.00    --  -90.00  57.00-150.00  186
 13  \w   -141.00  -1.00   0.50   40.00    --  -90.00  60.00  60.00  280
 14  \w   -133.00 -83.00   0.50   40.00    --  -90.00  60.00 150.00  100
 15  \w    -65.00 -39.00   0.50   40.00    --  -90.00  60.00 -60.00   52
 16  \w   -179.00-145.00   0.50   40.00    --  -90.00  60.00 150.00   68
;
_diffrn_measurement_device 'four-circle diffractometer'
_diffrn_measurement_device_type 'XtaLAB AFC11 (RCD3): quarter-chi single'
_diffrn_measurement_method '\w scans'
_diffrn_orient_matrix_type 'CrysAlisPro convention (1999,Acta A55,543-557)'
_diffrn_orient_matrix_UB_11 0.0642516000
_diffrn_orient_matrix_UB_12 0.0032284000
_diffrn_orient_matrix_UB_13 0.0361068000
_diffrn_orient_matrix_UB_21 0.0752689000
_diffrn_orient_matrix_UB_22 0.0139140000
_diffrn_orient_matrix_UB_23 -0.0209892000
_diffrn_orient_matrix_UB_31 -0.0130809000
_diffrn_orient_matrix_UB_32 0.0950512000
_diffrn_orient_matrix_UB_33 0.0018606000
_diffrn_radiation_monochromator mirror
_diffrn_radiation_probe x-ray
_diffrn_radiation_type 'Cu K\a'
_diffrn_radiation_wavelength 1.54184
_diffrn_reflns_av_R_equivalents 0.1067
_diffrn_reflns_av_unetI/netI 0.1062
_diffrn_reflns_Laue_measured_fraction_full 0.995
_diffrn_reflns_Laue_measured_fraction_max 0.993
_diffrn_reflns_limit_h_max 18
_diffrn_reflns_limit_h_min -18
_diffrn_reflns_limit_k_max 18
_diffrn_reflns_limit_k_min -16
_diffrn_reflns_limit_l_max 45
_diffrn_reflns_limit_l_min -43
_diffrn_reflns_number 68070
_diffrn_reflns_point_group_measured_fraction_full 0.995
_diffrn_reflns_point_group_measured_fraction_max 0.993
_diffrn_reflns_theta_full 67.684
_diffrn_reflns_theta_max 68.248
_diffrn_reflns_theta_min 2.909
_diffrn_source 'Rotating-anode X-ray tube'
_diffrn_source_type 'Rigaku (Cu) X-ray Source'
_exptl_absorpt_coefficient_mu 9.439
_exptl_absorpt_correction_T_max 1.00000
_exptl_absorpt_correction_T_min 0.75491
_exptl_absorpt_correction_type multi-scan
_exptl_absorpt_process_details
;
CrysAlisPro 1.171.39.34b (Rigaku Oxford Diffraction, 2017)
Empirical absorption correction using spherical harmonics,
 implemented in SCALE3 ABSPACK scaling algorithm.
;
_exptl_crystal_colour orange
_exptl_crystal_colour_primary orange
_exptl_crystal_density_diffrn 1.667
_exptl_crystal_description plate
_exptl_crystal_F_000 4624
_exptl_crystal_size_max 0.08
_exptl_crystal_size_mid 0.05
_exptl_crystal_size_min 0.02
_refine_diff_density_max 1.424
_refine_diff_density_min -0.864
_refine_diff_density_rms 0.139
_refine_ls_extinction_method none
_refine_ls_goodness_of_fit_ref 1.012
_refine_ls_hydrogen_treatment constr
_refine_ls_matrix_type full
_refine_ls_number_parameters 1127
_refine_ls_number_reflns 16805
_refine_ls_number_restraints 6
_refine_ls_restrained_S_all 1.013
_refine_ls_R_factor_all 0.1292
_refine_ls_R_factor_gt 0.0698
_refine_ls_shift/su_max 0.001
_refine_ls_shift/su_mean 0.000
_refine_ls_structure_factor_coef Fsqd
_refine_ls_weighting_details 'w=1/[\s^2^(Fo^2^)+(0.0877P)^2^+1.8599P] where P=(Fo^2^+2Fc^2^)/3'
_refine_ls_weighting_scheme calc
_refine_ls_wR_factor_gt 0.1523
_refine_ls_wR_factor_ref 0.1778
_reflns_Friedel_coverage 0.000
_reflns_number_gt 9942
_reflns_number_total 16805
_reflns_threshold_expression 'I > 2\s(I)'
_cod_data_source_file d1dt00711d2.cif
_cod_data_source_block FeROP1
_cod_depositor_comments 'Adding full bibliography for 7707347--7707359.cif.'
_cod_database_code 7707354
_shelx_shelxl_version_number 2018/3
_chemical_oxdiff_formula 'C96 H86 Br8 Fe4 N10 O5'
_chemical_oxdiff_usercomment FeMeEhtyl
_shelx_space_group_comment
;
The symmetry employed for this shelxl refinement is uniquely defined
by the following loop, which should always be used as a source of
symmetry information in preference to the above space-group names.
They are only intended as comments.
;
_shelx_estimated_absorpt_t_max 0.834
_shelx_estimated_absorpt_t_min 0.519
_reflns_odcompleteness_completeness 99.30
_reflns_odcompleteness_iscentric 1
_reflns_odcompleteness_theta 68.13
_olex2_refinement_description
;
1. Fixed Uiso
 At 1.2 times of:
  All C(H) groups, All C(H,H) groups, All N(H) groups
 At 1.5 times of:
  All C(H,H,H) groups
2. Restrained distances
 Fe3-Br4 \\sim Fe3-Br5 \\sim Fe3-Br3 \\sim Fe3-Br3A \\sim Fe3-Br4A \\sim
Fe3-Br5A
 with sigma of 0.02
 Br3-Br4 \\sim Br4-Br5 \\sim Br5-Br3
 with sigma of 0.02
3. Others
 Sof(Br5A)=Sof(Fe3A)=Sof(Br4A)=Sof(Br3A)=1-FVAR(1)
 Sof(Br3)=Sof(Br4)=Sof(Br5)=Sof(Fe3)=FVAR(1)
 Fixed Uiso: Br5A(0.065) Fe3A(0.028) Br4A(0.065) Br3A(0.065)
4.a Secondary CH2 refined with riding coordinates:
 C15(H15A,H15B), C16(H16A,H16B), C38(H38A,H38B), C39(H39A,H39B), C65(H65A,
 H65B), C66(H66A,H66B), C88(H88A,H88B), C89(H89A,H89B)
4.b Aromatic/amide H refined with riding coordinates:
 N2(H2), N4(H4), C3(H3), C5(H5), C8(H8), C10(H10), C11(H11), C12(H12),
 C13(H13), C18(H18), C19(H19), C20(H20), C21(H21), C23(H23), C26(H26), C28(H28),
  C31(H31), C33(H33), C34(H34), C35(H35), C36(H36), C41(H41), C42(H42),
 C43(H43), C44(H44), C46(H46), N6(H6), N8(H8A), C53(H53), C55(H55), C58(H58),
 C60(H60), C61(H61), C62(H62), C63(H63), C68(H68), C69(H69), C70(H70), C71(H71),
  C73(H73), C76(H76), C78(H78), C81(H81), C83(H83), C84(H84), C85(H85),
 C86(H86), C91(H91), C92(H92), C93(H93), C94(H94), C96(H96)
4.c Idealised Me refined as rotating group:
 C7(H7A,H7B,H7C), C30(H30A,H30B,H30C), C57(H57A,H57B,H57C), C80(H80A,H80B,
 H80C), C102(H10A,H10B,H10C), C104(H10D,H10E,H10F)
;
_olex2_submission_special_instructions 'No special instructions were received'
_oxdiff_exptl_absorpt_empirical_details
;
Empirical correction (ABSPACK) includes:
- Absorption correction using spherical harmonics
- Frame scaling
;
_oxdiff_exptl_absorpt_empirical_full_max 1.350
_oxdiff_exptl_absorpt_empirical_full_min 0.759

loop_
_space_group_symop_operation_xyz
'x, y, z'
'-x+1/2, y+1/2, -z+1/2'
'-x, -y, -z'
'x-1/2, -y-1/2, z-1/2'

loop_
_atom_site_label
_atom_site_type_symbol
_atom_site_fract_x
_atom_site_fract_y
_atom_site_fract_z
_atom_site_U_iso_or_equiv
_atom_site_adp_type
_atom_site_occupancy
_atom_site_site_symmetry_order
_atom_site_calc_flag
_atom_site_refinement_flags_posn
_atom_site_refinement_flags_adp
_atom_site_refinement_flags_occupancy
_atom_site_disorder_assembly
_atom_site_disorder_group
Fe1 Fe 0.63302(7) 0.55294(7) 0.40744(3) 0.0186(3) Uani 1 1 d . . . . .
Br1 Br 0.70175(5) 0.43051(5) 0.44300(2) 0.0282(2) Uani 1 1 d . . . . .
O1 O 0.5427(3) 0.5648(3) 0.43908(13) 0.0233(12) Uani 1 1 d . . . . .
O2 O 0.7279(3) 0.5456(3) 0.37726(13) 0.0213(11) Uani 1 1 d . . . . .
N1 N 0.5271(4) 0.5347(4) 0.36395(17) 0.0212(14) Uani 1 1 d . . . . .
N2 N 0.7634(4) 0.4287(4) 0.33471(16) 0.0193(14) Uani 1 1 d . . . . .
H2 H 0.743071 0.442592 0.354406 0.023 Uiso 1 1 calc R U . . .
N3 N 0.6560(4) 0.6845(4) 0.40698(17) 0.0222(14) Uani 1 1 d . . . . .
N4 N 0.5384(4) 0.6164(4) 0.50390(16) 0.0192(14) Uani 1 1 d . . . . .
H4 H 0.567281 0.602240 0.486620 0.023 Uiso 1 1 calc R U . . .
C1 C 0.4572(5) 0.5612(4) 0.4332(2) 0.0193(16) Uani 1 1 d . . . . .
C2 C 0.4113(5) 0.5800(4) 0.4619(2) 0.0203(16) Uani 1 1 d . . . . .
C3 C 0.3201(5) 0.5713(4) 0.4563(2) 0.0228(17) Uani 1 1 d . . . . .
H3 H 0.290479 0.584367 0.475707 0.027 Uiso 1 1 calc R U . . .
C4 C 0.2723(5) 0.5446(5) 0.4239(2) 0.0211(17) Uani 1 1 d . . . . .
C5 C 0.3180(5) 0.5296(4) 0.3955(2) 0.0185(16) Uani 1 1 d . . . . .
H5 H 0.286345 0.512467 0.372697 0.022 Uiso 1 1 calc R U . . .
C6 C 0.4083(5) 0.5387(5) 0.39890(19) 0.0188(16) Uani 1 1 d . . . . .
C7 C 0.1769(5) 0.5315(5) 0.4191(2) 0.0245(18) Uani 1 1 d . . . . .
H7A H 0.164321 0.471596 0.418131 0.037 Uiso 1 1 calc R U . . .
H7B H 0.148872 0.557934 0.396517 0.037 Uiso 1 1 calc R U . . .
H7C H 0.154714 0.556411 0.439647 0.037 Uiso 1 1 calc R U . . .
C8 C 0.4462(5) 0.5279(5) 0.3666(2) 0.0232(17) Uani 1 1 d . . . . .
H8 H 0.407437 0.514257 0.344963 0.028 Uiso 1 1 calc R U . . .
C9 C 0.5502(5) 0.5298(5) 0.3284(2) 0.0234(18) Uani 1 1 d . . . . .
C10 C 0.5711(5) 0.6043(5) 0.3128(2) 0.0273(19) Uani 1 1 d . . . . .
H10 H 0.566203 0.655462 0.325086 0.033 Uiso 1 1 calc R U . . .
C11 C 0.5987(6) 0.6049(7) 0.2800(2) 0.043(3) Uani 1 1 d . . . . .
H11 H 0.612430 0.656080 0.269505 0.051 Uiso 1 1 calc R U . . .
C12 C 0.6065(6) 0.5297(7) 0.2623(3) 0.047(3) Uani 1 1 d . . . . .
H12 H 0.627615 0.529291 0.239990 0.056 Uiso 1 1 calc R U . . .
C13 C 0.5837(5) 0.4557(7) 0.2770(2) 0.039(2) Uani 1 1 d . . . . .
H13 H 0.587423 0.405139 0.264159 0.046 Uiso 1 1 calc R U . . .
C14 C 0.5551(5) 0.4536(6) 0.3105(2) 0.031(2) Uani 1 1 d . . . . .
C15 C 0.5350(6) 0.3720(5) 0.3264(2) 0.035(2) Uani 1 1 d . . . . .
H15A H 0.512372 0.332990 0.306490 0.043 Uiso 1 1 calc R U . . .
H15B H 0.488985 0.380336 0.341206 0.043 Uiso 1 1 calc R U . . .
C16 C 0.6160(6) 0.3319(5) 0.3507(2) 0.032(2) Uani 1 1 d . . . . .
H16A H 0.643399 0.374394 0.368153 0.039 Uiso 1 1 calc R U . . .
H16B H 0.595986 0.285871 0.364834 0.039 Uiso 1 1 calc R U . . .
C17 C 0.6832(5) 0.2984(5) 0.3306(2) 0.0269(18) Uani 1 1 d . . . . .
C18 C 0.6742(6) 0.2163(5) 0.3179(2) 0.035(2) Uani 1 1 d . . . . .
H18 H 0.625471 0.184460 0.321840 0.043 Uiso 1 1 calc R U . . .
C19 C 0.7346(7) 0.1808(5) 0.2999(3) 0.042(2) Uani 1 1 d . . . . .
H19 H 0.727648 0.124894 0.291515 0.050 Uiso 1 1 calc R U . . .
C20 C 0.8059(6) 0.2271(5) 0.2940(2) 0.033(2) Uani 1 1 d . . . . .
H20 H 0.848443 0.201908 0.282239 0.040 Uiso 1 1 calc R U . . .
C21 C 0.8154(6) 0.3076(5) 0.3049(2) 0.0277(19) Uani 1 1 d . . . . .
H21 H 0.863591 0.339357 0.300271 0.033 Uiso 1 1 calc R U . . .
C22 C 0.7533(5) 0.3435(5) 0.3230(2) 0.0229(17) Uani 1 1 d . . . . .
C23 C 0.8001(5) 0.4870(5) 0.3186(2) 0.0245(18) Uani 1 1 d . . . . .
H23 H 0.827924 0.471323 0.298990 0.029 Uiso 1 1 calc R U . . .
C24 C 0.7605(5) 0.6004(5) 0.3575(2) 0.0209(17) Uani 1 1 d . . . . .
C25 C 0.8013(5) 0.5727(5) 0.3283(2) 0.0225(17) Uani 1 1 d . . . . .
C26 C 0.8371(5) 0.6296(5) 0.3066(2) 0.0221(17) Uani 1 1 d . . . . .
H26 H 0.865214 0.609244 0.287783 0.027 Uiso 1 1 calc R U . . .
C27 C 0.8324(5) 0.7150(5) 0.3119(2) 0.0274(19) Uani 1 1 d . . . . .
C28 C 0.7905(5) 0.7414(5) 0.3394(2) 0.0271(19) Uani 1 1 d . . . . .
H28 H 0.786850 0.799774 0.343401 0.033 Uiso 1 1 calc R U . . .
C29 C 0.7527(5) 0.6875(5) 0.3621(2) 0.0201(16) Uani 1 1 d . . . . .
C30 C 0.8713(6) 0.7758(5) 0.2886(2) 0.033(2) Uani 1 1 d . . . . .
H30A H 0.826220 0.795786 0.268964 0.049 Uiso 1 1 calc R U . . .
H30B H 0.917127 0.748110 0.278157 0.049 Uiso 1 1 calc R U . . .
H30C H 0.895895 0.823223 0.303410 0.049 Uiso 1 1 calc R U . . .
C31 C 0.7046(5) 0.7251(5) 0.3878(2) 0.0235(17) Uani 1 1 d . . . . .
H31 H 0.708634 0.783893 0.390809 0.028 Uiso 1 1 calc R U . . .
C32 C 0.6095(5) 0.7376(5) 0.4284(2) 0.0227(17) Uani 1 1 d . . . . .
C33 C 0.5283(5) 0.7652(5) 0.4129(2) 0.032(2) Uani 1 1 d . . . . .
H33 H 0.505012 0.749819 0.388637 0.038 Uiso 1 1 calc R U . . .
C34 C 0.4806(6) 0.8147(6) 0.4320(3) 0.041(2) Uani 1 1 d . . . . .
H34 H 0.424547 0.833322 0.421048 0.049 Uiso 1 1 calc R U . . .
C35 C 0.5145(6) 0.8372(5) 0.4672(3) 0.038(2) Uani 1 1 d . . . . .
H35 H 0.482295 0.872068 0.480569 0.046 Uiso 1 1 calc R U . . .
C36 C 0.5954(6) 0.8088(5) 0.4830(2) 0.0288(19) Uani 1 1 d . . . . .
H36 H 0.618199 0.824343 0.507252 0.035 Uiso 1 1 calc R U . . .
C37 C 0.6444(5) 0.7578(5) 0.4641(2) 0.0255(18) Uani 1 1 d . . . . .
C38 C 0.7305(5) 0.7245(5) 0.4832(2) 0.0264(18) Uani 1 1 d . . . . .
H38A H 0.759428 0.767896 0.499827 0.032 Uiso 1 1 calc R U . . .
H38B H 0.767748 0.713033 0.464900 0.032 Uiso 1 1 calc R U . . .
C39 C 0.7226(5) 0.6433(5) 0.5053(2) 0.0262(18) Uani 1 1 d . . . . .
H39A H 0.690172 0.600993 0.489110 0.031 Uiso 1 1 calc R U . . .
H39B H 0.781318 0.620932 0.514172 0.031 Uiso 1 1 calc R U . . .
C40 C 0.6778(5) 0.6569(5) 0.5369(2) 0.0249(18) Uani 1 1 d . . . . .
C41 C 0.7284(6) 0.6841(5) 0.5693(2) 0.032(2) Uani 1 1 d . . . . .
H41 H 0.789211 0.690436 0.570680 0.038 Uiso 1 1 calc R U . . .
C42 C 0.6907(7) 0.7021(6) 0.5998(3) 0.043(2) Uani 1 1 d . . . . .
H42 H 0.725759 0.722381 0.621290 0.052 Uiso 1 1 calc R U . . .
C43 C 0.6033(7) 0.6907(5) 0.5987(2) 0.040(2) Uani 1 1 d . . . . .
H43 H 0.578188 0.703012 0.619531 0.047 Uiso 1 1 calc R U . . .
C44 C 0.5511(6) 0.6610(5) 0.5671(2) 0.0279(19) Uani 1 1 d . . . . .
H44 H 0.490907 0.651874 0.566346 0.034 Uiso 1 1 calc R U . . .
C45 C 0.5889(5) 0.6451(5) 0.5366(2) 0.0231(17) Uani 1 1 d . . . . .
C46 C 0.4543(5) 0.6082(4) 0.4961(2) 0.0228(17) Uani 1 1 d . . . . .
H46 H 0.420631 0.621692 0.514179 0.027 Uiso 1 1 calc R U . . .
Fe2 Fe 0.36463(7) 0.44820(7) 0.08951(3) 0.0173(3) Uani 1 1 d . . . . .
Br2 Br 0.28668(5) 0.56825(5) 0.05520(2) 0.0274(2) Uani 1 1 d . . . . .
N5 N 0.3513(4) 0.3147(4) 0.08702(16) 0.0195(14) Uani 1 1 d . . . . .
N6 N 0.4734(4) 0.3887(4) -0.00501(16) 0.0183(14) Uani 1 1 d . . . . .
H6 H 0.440458 0.403683 0.010724 0.022 Uiso 1 1 calc R U . . .
N7 N 0.4662(4) 0.4666(4) 0.13467(16) 0.0182(13) Uani 1 1 d . . . . .
N8 N 0.2214(4) 0.5496(4) 0.16418(16) 0.0172(13) Uani 1 1 d . . . . .
H8A H 0.239759 0.542459 0.143434 0.021 Uiso 1 1 calc R U . . .
O3 O 0.2664(3) 0.4437(3) 0.11850(13) 0.0220(11) Uani 1 1 d . . . . .
O4 O 0.4594(3) 0.4465(3) 0.05897(13) 0.0218(11) Uani 1 1 d . . . . .
C51 C 0.2382(5) 0.3830(5) 0.1368(2) 0.0205(17) Uani 1 1 d . . . . .
C52 C 0.1949(5) 0.4025(5) 0.1663(2) 0.0217(17) Uani 1 1 d . . . . .
C53 C 0.1654(5) 0.3378(5) 0.1866(2) 0.0246(18) Uani 1 1 d . . . . .
H53 H 0.136775 0.352221 0.206200 0.030 Uiso 1 1 calc R U . . .
C54 C 0.1759(5) 0.2556(5) 0.1795(2) 0.0242(18) Uani 1 1 d . . . . .
C55 C 0.2196(5) 0.2368(5) 0.1509(2) 0.0261(18) Uani 1 1 d . . . . .
H55 H 0.228080 0.179777 0.145672 0.031 Uiso 1 1 calc R U . . .
C56 C 0.2517(5) 0.2977(4) 0.1294(2) 0.0193(16) Uani 1 1 d . . . . .
C57 C 0.1481(6) 0.1871(5) 0.2020(3) 0.037(2) Uani 1 1 d . . . . .
H57A H 0.194686 0.145783 0.207399 0.055 Uiso 1 1 calc R U . . .
H57B H 0.095984 0.160288 0.188698 0.055 Uiso 1 1 calc R U . . .
H57C H 0.135440 0.210258 0.224806 0.055 Uiso 1 1 calc R U . . .
C58 C 0.3037(5) 0.2695(5) 0.1037(2) 0.0234(17) Uani 1 1 d . . . . .
H58 H 0.302616 0.211400 0.098653 0.028 Uiso 1 1 calc R U . . .
C59 C 0.4038(5) 0.2678(5) 0.0659(2) 0.0243(18) Uani 1 1 d . . . . .
C60 C 0.4860(6) 0.2460(5) 0.0822(2) 0.029(2) Uani 1 1 d . . . . .
H60 H 0.506999 0.263684 0.106327 0.035 Uiso 1 1 calc R U . . .
C61 C 0.5385(6) 0.1987(6) 0.0641(2) 0.040(2) Uani 1 1 d . . . . .
H61 H 0.595477 0.184183 0.075506 0.048 Uiso 1 1 calc R U . . .
C62 C 0.5065(6) 0.1725(6) 0.0286(3) 0.039(2) Uani 1 1 d . . . . .
H62 H 0.541713 0.139601 0.015796 0.047 Uiso 1 1 calc R U . . .
C63 C 0.4243(6) 0.1944(5) 0.0124(2) 0.034(2) Uani 1 1 d . . . . .
H63 H 0.402728 0.175102 -0.011443 0.041 Uiso 1 1 calc R U . . .
C64 C 0.3716(5) 0.2441(5) 0.0300(2) 0.0243(18) Uani 1 1 d . . . . .
C65 C 0.2841(5) 0.2726(5) 0.0104(2) 0.0277(19) Uani 1 1 d . . . . .
H65A H 0.245544 0.282532 0.028318 0.033 Uiso 1 1 calc R U . . .
H65B H 0.258023 0.227823 -0.006191 0.033 Uiso 1 1 calc R U . . .
C66 C 0.2898(5) 0.3542(5) -0.0120(2) 0.0277(19) Uani 1 1 d . . . . .
H66A H 0.230539 0.372753 -0.022566 0.033 Uiso 1 1 calc R U . . .
H66B H 0.317265 0.398679 0.004386 0.033 Uiso 1 1 calc R U . . .
C67 C 0.3408(5) 0.3415(5) -0.0418(2) 0.0279(19) Uani 1 1 d . . . . .
C68 C 0.2997(6) 0.3077(5) -0.0747(2) 0.032(2) Uani 1 1 d . . . . .
H68 H 0.239143 0.297359 -0.078054 0.038 Uiso 1 1 calc R U . . .
C69 C 0.3434(7) 0.2888(6) -0.1025(2) 0.041(2) Uani 1 1 d . . . . .
H69 H 0.313064 0.266294 -0.124578 0.049 Uiso 1 1 calc R U . . .
C70 C 0.4324(6) 0.3028(5) -0.0984(2) 0.036(2) Uani 1 1 d . . . . .
H70 H 0.463144 0.288928 -0.117322 0.043 Uiso 1 1 calc R U . . .
C71 C 0.4757(6) 0.3373(5) -0.0662(2) 0.0263(18) Uani 1 1 d . . . . .
H71 H 0.536187 0.347818 -0.063051 0.032 Uiso 1 1 calc R U . . .
C72 C 0.4296(5) 0.3561(5) -0.0385(2) 0.0216(17) Uani 1 1 d . . . . .
C73 C 0.5562(5) 0.3991(5) 0.0052(2) 0.0217(17) Uani 1 1 d . . . . .
H73 H 0.593249 0.386551 -0.011718 0.026 Uiso 1 1 calc R U . . .
C74 C 0.5442(5) 0.4485(4) 0.0672(2) 0.0190(16) Uani 1 1 d . . . . .
C75 C 0.5946(5) 0.4280(4) 0.0399(2) 0.0176(16) Uani 1 1 d . . . . .
C76 C 0.6854(5) 0.4360(4) 0.0475(2) 0.0208(16) Uani 1 1 d . . . . .
H76 H 0.717654 0.425319 0.028731 0.025 Uiso 1 1 calc R U . . .
C77 C 0.7298(5) 0.4591(5) 0.0816(2) 0.0224(17) Uani 1 1 d . . . . .
C78 C 0.6811(5) 0.4735(5) 0.1086(2) 0.0221(17) Uani 1 1 d . . . . .
H78 H 0.710151 0.489058 0.132096 0.026 Uiso 1 1 calc R U . . .
C79 C 0.5894(5) 0.4659(5) 0.1025(2) 0.0198(17) Uani 1 1 d . . . . .
C80 C 0.8263(5) 0.4706(6) 0.0885(2) 0.032(2) Uani 1 1 d . . . . .
H80A H 0.839991 0.530104 0.087411 0.049 Uiso 1 1 calc R U . . .
H80B H 0.851351 0.440536 0.069935 0.049 Uiso 1 1 calc R U . . .
H80C H 0.850628 0.448667 0.112523 0.049 Uiso 1 1 calc R U . . .
C81 C 0.5493(5) 0.4742(5) 0.1345(2) 0.0227(17) Uani 1 1 d . . . . .
H81 H 0.586016 0.485965 0.156881 0.027 Uiso 1 1 calc R U . . .
C82 C 0.4419(5) 0.4646(5) 0.1703(2) 0.0207(17) Uani 1 1 d . . . . .
C83 C 0.4231(5) 0.3862(5) 0.1829(2) 0.0268(19) Uani 1 1 d . . . . .
H83 H 0.429012 0.337943 0.168750 0.032 Uiso 1 1 calc R U . . .
C84 C 0.3956(5) 0.3786(6) 0.2163(2) 0.031(2) Uani 1 1 d . . . . .
H84 H 0.385038 0.325007 0.225506 0.037 Uiso 1 1 calc R U . . .
C85 C 0.3838(5) 0.4494(6) 0.2360(2) 0.032(2) Uani 1 1 d . . . . .
H85 H 0.363246 0.444847 0.258334 0.038 Uiso 1 1 calc R U . . .
C86 C 0.4020(5) 0.5264(6) 0.2229(2) 0.0281(19) Uani 1 1 d . . . . .
H86 H 0.394234 0.574619 0.236788 0.034 Uiso 1 1 calc R U . . .
C87 C 0.4313(5) 0.5359(5) 0.1902(2) 0.0251(18) Uani 1 1 d . . . . .
C88 C 0.4472(5) 0.6230(5) 0.1769(2) 0.0261(18) Uani 1 1 d . . . . .
H88A H 0.493451 0.620553 0.161938 0.031 Uiso 1 1 calc R U . . .
H88B H 0.467994 0.659096 0.198127 0.031 Uiso 1 1 calc R U . . .
C89 C 0.3651(6) 0.6629(5) 0.1542(2) 0.0275(19) Uani 1 1 d . . . . .
H89A H 0.382158 0.714675 0.142902 0.033 Uiso 1 1 calc R U . . .
H89B H 0.341286 0.624019 0.134454 0.033 Uiso 1 1 calc R U . . .
C90 C 0.2946(5) 0.6835(5) 0.1756(2) 0.0258(18) Uani 1 1 d . . . . .
C91 C 0.2974(6) 0.7612(5) 0.1943(2) 0.031(2) Uani 1 1 d . . . . .
H91 H 0.344804 0.797959 0.193801 0.038 Uiso 1 1 calc R U . . .
C92 C 0.2324(7) 0.7841(6) 0.2130(3) 0.041(2) Uani 1 1 d . . . . .
H92 H 0.234396 0.837074 0.224443 0.049 Uiso 1 1 calc R U . . .
C93 C 0.1648(6) 0.7309(6) 0.2151(3) 0.042(2) Uani 1 1 d . . . . .
H93 H 0.120914 0.746708 0.228380 0.050 Uiso 1 1 calc R U . . .
C94 C 0.1607(5) 0.6551(5) 0.1981(2) 0.0280(19) Uani 1 1 d . . . . .
H94 H 0.113122 0.618846 0.199086 0.034 Uiso 1 1 calc R U . . .
C95 C 0.2259(5) 0.6312(5) 0.1795(2) 0.0262(18) Uani 1 1 d . . . . .
C96 C 0.1920(5) 0.4855(5) 0.1791(2) 0.0240(18) Uani 1 1 d . . . . .
H96 H 0.166571 0.494629 0.200030 0.029 Uiso 1 1 calc R U . . .
N9 N 0.4330(7) 0.8391(8) 0.5536(4) 0.097(4) Uani 1 1 d . . . . .
C101 C 0.4882(8) 0.8786(9) 0.5685(3) 0.065(4) Uani 1 1 d . . . . .
C102 C 0.5599(7) 0.9295(8) 0.5851(3) 0.069(4) Uani 1 1 d . . . . .
H10A H 0.585362 0.957517 0.566089 0.104 Uiso 1 1 calc R U . . .
H10B H 0.603815 0.894344 0.599655 0.104 Uiso 1 1 calc R U . . .
H10C H 0.539385 0.971456 0.600663 0.104 Uiso 1 1 calc R U . . .
N10 N 0.5553(6) 0.1342(7) -0.0526(3) 0.069(3) Uani 1 1 d . . . . .
C103 C 0.4987(7) 0.0925(8) -0.0655(3) 0.052(3) Uani 1 1 d . . . . .
C104 C 0.4274(7) 0.0395(8) -0.0818(3) 0.067(3) Uani 1 1 d . . . . .
H10D H 0.450326 -0.011870 -0.090659 0.101 Uiso 1 1 calc R U . . .
H10E H 0.392051 0.068986 -0.102042 0.101 Uiso 1 1 calc R U . . .
H10F H 0.391533 0.025684 -0.063532 0.101 Uiso 1 1 calc R U . . .
Br3 Br 0.72429(7) 0.94679(7) 0.28507(3) 0.0364(3) Uani 0.9337(14) 1 d D . P A 1
Br4 Br 0.52637(7) 1.00871(8) 0.32608(3) 0.0474(3) Uani 0.9337(14) 1 d D . P A 1
Br5 Br 0.52085(8) 0.81319(7) 0.26357(4) 0.0501(3) Uani 0.9337(14) 1 d D . P A 1
Fe3 Fe 0.57179(9) 0.94999(8) 0.27506(4) 0.0254(3) Uani 0.9337(14) 1 d D . P A 1
O5 O 0.5328(4) 1.0101(4) 0.23593(17) 0.0441(17) Uani 1 1 d . . . . .
Fe4 Fe 0.44400(9) 1.01605(9) 0.19949(4) 0.0322(3) Uani 1 1 d . . . . .
Br6 Br 0.31040(7) 0.99942(6) 0.21950(3) 0.0475(3) Uani 1 1 d . . . . .
Br7 Br 0.46349(7) 0.90933(7) 0.15779(3) 0.0479(3) Uani 1 1 d . . . . .
Br8 Br 0.43746(7) 1.14701(6) 0.17077(3) 0.0471(3) Uani 1 1 d . . . . .
Br5A Br 0.5576(13) 0.8421(12) 0.3263(5) 0.065 Uiso 0.0663(14) 1 d . U P A 2
Fe3A Fe 0.5546(13) 0.9724(12) 0.2981(6) 0.028 Uiso 0.0663(14) 1 d . U P A 2
Br4A Br 0.5395(13) 1.0820(12) 0.3403(6) 0.065 Uiso 0.0663(14) 1 d . U P A 2
Br3A Br 0.6863(15) 0.9905(14) 0.2811(6) 0.065 Uiso 0.0663(14) 1 d . U P A 2

loop_
_atom_site_aniso_label
_atom_site_aniso_U_11
_atom_site_aniso_U_22
_atom_site_aniso_U_33
_atom_site_aniso_U_23
_atom_site_aniso_U_13
_atom_site_aniso_U_12
Fe1 0.0182(6) 0.0218(6) 0.0162(6) -0.0005(5) 0.0042(5) -0.0006(5)
Br1 0.0287(5) 0.0332(5) 0.0235(4) 0.0087(4) 0.0067(3) 0.0039(4)
O1 0.017(3) 0.032(3) 0.020(3) -0.006(2) 0.001(2) 0.000(2)
O2 0.022(3) 0.024(3) 0.019(3) 0.002(2) 0.005(2) 0.000(2)
N1 0.026(4) 0.021(3) 0.018(3) -0.001(3) 0.010(3) -0.002(3)
N2 0.020(3) 0.020(3) 0.018(3) 0.003(3) 0.005(3) 0.003(3)
N3 0.020(3) 0.028(4) 0.018(3) -0.005(3) 0.001(3) 0.008(3)
N4 0.022(4) 0.019(3) 0.018(3) -0.003(3) 0.006(3) -0.006(3)
C1 0.022(4) 0.017(4) 0.019(4) 0.002(3) 0.003(3) -0.003(3)
C2 0.021(4) 0.016(4) 0.024(4) 0.004(3) 0.001(3) 0.001(3)
C3 0.022(4) 0.019(4) 0.029(5) -0.001(3) 0.008(3) -0.003(3)
C4 0.023(4) 0.016(4) 0.023(4) 0.002(3) 0.003(3) -0.004(3)
C5 0.018(4) 0.019(4) 0.017(4) -0.001(3) 0.001(3) -0.003(3)
C6 0.021(4) 0.022(4) 0.012(4) 0.002(3) -0.001(3) 0.001(3)
C7 0.017(4) 0.033(5) 0.022(4) 0.002(3) -0.002(3) -0.009(3)
C8 0.031(5) 0.020(4) 0.017(4) 0.002(3) 0.001(3) -0.001(3)
C9 0.017(4) 0.034(5) 0.017(4) 0.000(3) -0.004(3) 0.007(3)
C10 0.025(4) 0.038(5) 0.019(4) 0.016(4) 0.004(3) 0.011(4)
C11 0.033(5) 0.072(7) 0.022(5) 0.017(5) 0.002(4) 0.016(5)
C12 0.023(5) 0.092(9) 0.025(5) 0.002(5) -0.001(4) 0.017(5)
C13 0.021(5) 0.072(7) 0.019(5) -0.012(5) -0.009(4) 0.014(5)
C14 0.025(4) 0.049(6) 0.017(4) -0.008(4) -0.004(3) 0.007(4)
C15 0.028(5) 0.038(5) 0.036(5) -0.014(4) -0.005(4) -0.006(4)
C16 0.043(5) 0.021(4) 0.035(5) -0.007(4) 0.015(4) -0.015(4)
C17 0.034(5) 0.020(4) 0.026(5) -0.001(3) 0.003(4) 0.004(4)
C18 0.049(6) 0.022(5) 0.033(5) 0.002(4) -0.002(4) 0.002(4)
C19 0.065(7) 0.016(5) 0.041(6) -0.005(4) 0.000(5) 0.006(4)
C20 0.050(6) 0.032(5) 0.020(5) -0.001(4) 0.012(4) 0.014(4)
C21 0.043(5) 0.023(5) 0.018(4) 0.004(3) 0.005(4) 0.007(4)
C22 0.033(5) 0.020(4) 0.013(4) 0.001(3) -0.002(3) 0.006(3)
C23 0.018(4) 0.031(5) 0.025(4) 0.002(4) 0.002(3) 0.007(3)
C24 0.018(4) 0.022(4) 0.021(4) 0.003(3) -0.001(3) -0.001(3)
C25 0.021(4) 0.019(4) 0.026(4) 0.002(3) 0.003(3) -0.001(3)
C26 0.017(4) 0.027(5) 0.021(4) 0.010(3) 0.002(3) 0.002(3)
C27 0.017(4) 0.037(5) 0.028(5) 0.015(4) 0.003(3) -0.005(4)
C28 0.028(5) 0.018(4) 0.034(5) 0.006(4) 0.002(4) -0.005(3)
C29 0.026(4) 0.018(4) 0.015(4) 0.002(3) 0.002(3) -0.004(3)
C30 0.029(5) 0.038(5) 0.033(5) 0.010(4) 0.010(4) -0.005(4)
C31 0.019(4) 0.025(4) 0.024(4) 0.002(3) -0.001(3) 0.003(3)
C32 0.031(5) 0.019(4) 0.020(4) 0.001(3) 0.008(3) -0.002(3)
C33 0.030(5) 0.036(5) 0.029(5) -0.009(4) 0.009(4) 0.006(4)
C34 0.032(5) 0.045(6) 0.044(6) -0.005(5) 0.003(4) 0.012(4)
C35 0.053(6) 0.026(5) 0.040(6) -0.005(4) 0.021(5) 0.002(4)
C36 0.036(5) 0.029(5) 0.022(5) -0.002(4) 0.007(4) 0.001(4)
C37 0.030(5) 0.027(5) 0.021(4) -0.002(3) 0.008(4) -0.002(4)
C38 0.024(4) 0.030(5) 0.024(5) -0.004(3) 0.001(3) -0.009(4)
C39 0.026(4) 0.030(5) 0.020(4) -0.008(3) -0.004(3) -0.002(4)
C40 0.035(5) 0.017(4) 0.019(4) 0.004(3) -0.002(3) -0.002(4)
C41 0.038(5) 0.036(5) 0.019(4) -0.001(4) -0.001(4) -0.005(4)
C42 0.053(6) 0.041(6) 0.030(5) 0.000(4) -0.005(5) -0.026(5)
C43 0.069(7) 0.035(5) 0.015(4) -0.008(4) 0.008(4) -0.008(5)
C44 0.033(5) 0.024(4) 0.027(5) 0.002(3) 0.007(4) -0.009(4)
C45 0.030(5) 0.020(4) 0.017(4) 0.000(3) 0.000(3) 0.000(3)
C46 0.033(5) 0.017(4) 0.020(4) 0.001(3) 0.009(3) 0.002(3)
Fe2 0.0175(6) 0.0188(6) 0.0151(6) -0.0011(5) 0.0017(5) -0.0005(5)
Br2 0.0282(5) 0.0319(5) 0.0227(4) 0.0075(4) 0.0057(3) 0.0051(4)
N5 0.019(3) 0.027(4) 0.015(3) -0.002(3) 0.007(3) 0.002(3)
N6 0.021(3) 0.015(3) 0.017(3) 0.000(3) -0.001(3) 0.000(3)
N7 0.025(4) 0.016(3) 0.014(3) 0.001(2) 0.003(3) 0.000(3)
N8 0.018(3) 0.016(3) 0.018(3) -0.008(3) 0.002(2) 0.001(3)
O3 0.026(3) 0.021(3) 0.019(3) 0.001(2) 0.007(2) 0.002(2)
O4 0.021(3) 0.026(3) 0.018(3) -0.002(2) 0.001(2) -0.001(2)
C51 0.017(4) 0.024(4) 0.020(4) 0.004(3) 0.001(3) 0.001(3)
C52 0.017(4) 0.030(5) 0.020(4) 0.001(3) 0.007(3) 0.004(3)
C53 0.012(4) 0.031(5) 0.031(5) 0.002(4) 0.006(3) -0.002(3)
C54 0.022(4) 0.023(4) 0.029(5) 0.006(3) 0.008(3) -0.002(3)
C55 0.022(4) 0.018(4) 0.038(5) -0.006(4) 0.004(4) -0.004(3)
C56 0.023(4) 0.016(4) 0.018(4) -0.002(3) -0.001(3) 0.002(3)
C57 0.039(5) 0.028(5) 0.045(6) 0.004(4) 0.014(4) 0.001(4)
C58 0.025(4) 0.023(4) 0.021(4) -0.004(3) 0.001(3) 0.003(3)
C59 0.028(5) 0.021(4) 0.025(4) -0.001(3) 0.010(4) 0.006(3)
C60 0.040(5) 0.029(5) 0.020(4) 0.001(3) 0.010(4) 0.012(4)
C61 0.036(5) 0.057(6) 0.027(5) -0.004(4) 0.008(4) 0.016(5)
C62 0.041(6) 0.043(6) 0.039(6) 0.000(4) 0.018(5) 0.010(4)
C63 0.049(6) 0.028(5) 0.029(5) -0.004(4) 0.016(4) -0.005(4)
C64 0.031(5) 0.015(4) 0.027(5) -0.005(3) 0.007(4) 0.001(3)
C65 0.033(5) 0.032(5) 0.018(4) -0.010(3) 0.005(4) -0.013(4)
C66 0.031(5) 0.031(5) 0.019(4) -0.002(3) 0.000(3) -0.004(4)
C67 0.033(5) 0.021(4) 0.029(5) -0.001(3) 0.002(4) -0.008(4)
C68 0.031(5) 0.037(5) 0.023(5) -0.008(4) -0.006(4) -0.012(4)
C69 0.061(7) 0.041(6) 0.017(5) -0.015(4) -0.003(4) -0.021(5)
C70 0.059(6) 0.032(5) 0.018(4) -0.001(4) 0.014(4) -0.009(4)
C71 0.033(5) 0.024(4) 0.022(4) -0.002(3) 0.004(4) -0.010(4)
C72 0.034(5) 0.018(4) 0.013(4) -0.007(3) 0.003(3) -0.005(3)
C73 0.025(4) 0.021(4) 0.020(4) -0.005(3) 0.006(3) 0.001(3)
C74 0.020(4) 0.016(4) 0.018(4) 0.008(3) -0.003(3) -0.003(3)
C75 0.019(4) 0.012(4) 0.022(4) 0.004(3) 0.003(3) -0.001(3)
C76 0.024(4) 0.019(4) 0.020(4) 0.002(3) 0.006(3) 0.002(3)
C77 0.019(4) 0.026(4) 0.021(4) 0.004(3) -0.001(3) -0.005(3)
C78 0.021(4) 0.026(4) 0.017(4) 0.004(3) -0.002(3) -0.002(3)
C79 0.013(4) 0.025(4) 0.020(4) 0.000(3) 0.000(3) -0.004(3)
C80 0.024(5) 0.045(5) 0.028(5) -0.002(4) 0.005(4) -0.005(4)
C81 0.025(4) 0.022(4) 0.021(4) -0.003(3) 0.005(3) -0.002(3)
C82 0.015(4) 0.036(5) 0.012(4) -0.003(3) 0.004(3) -0.002(3)
C83 0.019(4) 0.034(5) 0.026(5) 0.002(4) 0.001(3) -0.004(4)
C84 0.023(4) 0.047(6) 0.023(5) 0.021(4) 0.002(4) 0.004(4)
C85 0.020(4) 0.055(6) 0.020(4) 0.005(4) 0.004(3) 0.004(4)
C86 0.020(4) 0.043(5) 0.019(4) -0.004(4) -0.001(3) 0.007(4)
C87 0.021(4) 0.034(5) 0.019(4) -0.008(3) 0.001(3) 0.002(3)
C88 0.025(4) 0.028(5) 0.024(4) -0.007(3) -0.002(3) -0.003(3)
C89 0.044(5) 0.023(4) 0.015(4) -0.004(3) 0.004(4) -0.005(4)
C90 0.039(5) 0.021(4) 0.013(4) 0.002(3) -0.007(3) 0.007(4)
C91 0.041(5) 0.017(4) 0.031(5) 0.001(4) -0.009(4) -0.001(4)
C92 0.054(6) 0.028(5) 0.037(6) -0.017(4) 0.000(5) 0.010(5)
C93 0.039(6) 0.042(6) 0.041(6) -0.017(5) -0.001(4) 0.003(5)
C94 0.028(5) 0.016(4) 0.037(5) -0.008(4) -0.003(4) 0.011(3)
C95 0.025(4) 0.032(5) 0.019(4) -0.001(3) -0.002(3) -0.001(4)
C96 0.016(4) 0.026(5) 0.031(5) -0.005(4) 0.008(3) -0.001(3)
N9 0.039(6) 0.122(11) 0.124(11) -0.030(8) -0.007(7) 0.029(7)
C101 0.037(7) 0.093(10) 0.059(8) -0.005(7) -0.007(6) 0.032(7)
C102 0.036(6) 0.106(10) 0.069(9) -0.025(7) 0.016(6) -0.003(6)
N10 0.036(6) 0.111(9) 0.059(7) -0.030(6) 0.008(5) 0.016(6)
C103 0.033(6) 0.095(9) 0.029(6) -0.007(6) 0.006(5) 0.027(6)
C104 0.044(7) 0.089(9) 0.070(9) -0.007(7) 0.014(6) -0.001(6)
Br3 0.0302(5) 0.0410(6) 0.0378(6) 0.0035(5) 0.0058(4) 0.0042(5)
Br4 0.0351(6) 0.0716(8) 0.0349(6) -0.0091(6) 0.0047(5) 0.0071(5)
Br5 0.0505(7) 0.0351(6) 0.0724(9) -0.0067(6) 0.0323(6) -0.0078(5)
Fe3 0.0243(7) 0.0273(8) 0.0247(8) 0.0018(6) 0.0046(6) 0.0012(6)
O5 0.040(4) 0.043(4) 0.046(4) 0.012(3) -0.004(3) -0.012(3)
Fe4 0.0272(8) 0.0366(8) 0.0308(8) 0.0053(6) -0.0009(6) -0.0026(6)
Br6 0.0489(6) 0.0463(6) 0.0526(7) -0.0038(5) 0.0235(5) -0.0075(5)
Br7 0.0524(7) 0.0554(7) 0.0381(6) 0.0032(5) 0.0145(5) 0.0102(5)
Br8 0.0422(6) 0.0435(6) 0.0507(7) 0.0136(5) -0.0056(5) -0.0055(5)

loop_
_atom_type_symbol
_atom_type_description
_atom_type_scat_dispersion_real
_atom_type_scat_dispersion_imag
_atom_type_scat_source
C C 0.0181 0.0091 'International Tables Vol C Tables 4.2.6.8 and 6.1.1.4'
H H 0.0000 0.0000 'International Tables Vol C Tables 4.2.6.8 and 6.1.1.4'
Br Br -0.6763 1.2805 'International Tables Vol C Tables 4.2.6.8 and 6.1.1.4'
Fe Fe -1.1336 3.1974 'International Tables Vol C Tables 4.2.6.8 and 6.1.1.4'
N N 0.0311 0.0180 'International Tables Vol C Tables 4.2.6.8 and 6.1.1.4'
O O 0.0492 0.0322 'International Tables Vol C Tables 4.2.6.8 and 6.1.1.4'

loop_
_geom_angle_atom_site_label_1
_geom_angle_atom_site_label_2
_geom_angle_atom_site_label_3
_geom_angle
_geom_angle_site_symmetry_1
_geom_angle_site_symmetry_3
_geom_angle_publ_flag
O1 Fe1 Br1 92.47(15) . . ?
O1 Fe1 O2 176.9(2) . . ?
O1 Fe1 N1 85.9(2) . . ?
O1 Fe1 N3 92.7(2) . . ?
O2 Fe1 Br1 87.75(15) . . ?
O2 Fe1 N1 96.6(2) . . ?
O2 Fe1 N3 85.0(2) . . ?
N1 Fe1 Br1 120.22(17) . . ?
N1 Fe1 N3 103.8(2) . . ?
N3 Fe1 Br1 135.91(17) . . ?
C1 O1 Fe1 134.2(5) . . ?
C24 O2 Fe1 132.3(5) . . ?
C8 N1 Fe1 126.6(5) . . ?
C8 N1 C9 118.1(7) . . ?
C9 N1 Fe1 115.3(5) . . ?
C22 N2 H2 117.3 . . ?
C23 N2 H2 117.3 . . ?
C23 N2 C22 125.3(7) . . ?
C31 N3 Fe1 127.6(5) . . ?
C31 N3 C32 114.0(6) . . ?
C32 N3 Fe1 118.3(5) . . ?
C45 N4 H4 115.9 . . ?
C46 N4 H4 115.9 . . ?
C46 N4 C45 128.2(7) . . ?
O1 C1 C2 119.7(7) . . ?
O1 C1 C6 122.2(7) . . ?
C2 C1 C6 118.1(7) . . ?
C3 C2 C1 119.6(7) . . ?
C46 C2 C1 121.8(7) . . ?
C46 C2 C3 118.6(7) . . ?
C2 C3 H3 118.5 . . ?
C4 C3 C2 122.9(7) . . ?
C4 C3 H3 118.5 . . ?
C3 C4 C5 116.7(7) . . ?
C3 C4 C7 122.0(7) . . ?
C5 C4 C7 121.3(7) . . ?
C4 C5 H5 118.3 . . ?
C4 C5 C6 123.5(7) . . ?
C6 C5 H5 118.3 . . ?
C1 C6 C8 123.4(7) . . ?
C5 C6 C1 119.0(7) . . ?
C5 C6 C8 117.6(7) . . ?
C4 C7 H7A 109.5 . . ?
C4 C7 H7B 109.5 . . ?
C4 C7 H7C 109.5 . . ?
H7A C7 H7B 109.5 . . ?
H7A C7 H7C 109.5 . . ?
H7B C7 H7C 109.5 . . ?
N1 C8 C6 127.1(7) . . ?
N1 C8 H8 116.5 . . ?
C6 C8 H8 116.5 . . ?
C10 C9 N1 117.2(7) . . ?
C10 C9 C14 120.7(8) . . ?
C14 C9 N1 122.1(7) . . ?
C9 C10 H10 119.5 . . ?
C11 C10 C9 121.1(9) . . ?
C11 C10 H10 119.5 . . ?
C10 C11 H11 120.4 . . ?
C10 C11 C12 119.1(10) . . ?
C12 C11 H11 120.4 . . ?
C11 C12 H12 119.8 . . ?
C13 C12 C11 120.4(9) . . ?
C13 C12 H12 119.8 . . ?
C12 C13 H13 119.3 . . ?
C12 C13 C14 121.4(9) . . ?
C14 C13 H13 119.3 . . ?
C9 C14 C13 117.2(9) . . ?
C9 C14 C15 122.8(8) . . ?
C13 C14 C15 119.9(8) . . ?
C14 C15 H15A 109.1 . . ?
C14 C15 H15B 109.1 . . ?
C14 C15 C16 112.6(7) . . ?
H15A C15 H15B 107.8 . . ?
C16 C15 H15A 109.1 . . ?
C16 C15 H15B 109.1 . . ?
C15 C16 H16A 108.5 . . ?
C15 C16 H16B 108.5 . . ?
H16A C16 H16B 107.5 . . ?
C17 C16 C15 115.2(7) . . ?
C17 C16 H16A 108.5 . . ?
C17 C16 H16B 108.5 . . ?
C18 C17 C16 118.0(8) . . ?
C22 C17 C16 124.6(7) . . ?
C22 C17 C18 117.4(8) . . ?
C17 C18 H18 119.4 . . ?
C19 C18 C17 121.1(9) . . ?
C19 C18 H18 119.4 . . ?
C18 C19 H19 120.1 . . ?
C18 C19 C20 119.7(8) . . ?
C20 C19 H19 120.1 . . ?
C19 C20 H20 119.6 . . ?
C21 C20 C19 120.8(8) . . ?
C21 C20 H20 119.6 . . ?
C20 C21 H21 120.4 . . ?
C20 C21 C22 119.1(8) . . ?
C22 C21 H21 120.4 . . ?
C17 C22 N2 118.9(7) . . ?
C17 C22 C21 121.8(7) . . ?
C21 C22 N2 119.3(7) . . ?
N2 C23 H23 117.8 . . ?
N2 C23 C25 124.4(7) . . ?
C25 C23 H23 117.8 . . ?
O2 C24 C25 119.5(7) . . ?
O2 C24 C29 122.9(7) . . ?
C29 C24 C25 117.5(7) . . ?
C23 C25 C24 120.6(7) . . ?
C26 C25 C23 118.1(7) . . ?
C26 C25 C24 121.1(7) . . ?
C25 C26 H26 119.2 . . ?
C27 C26 C25 121.6(7) . . ?
C27 C26 H26 119.2 . . ?
C26 C27 C30 121.4(7) . . ?
C28 C27 C26 117.0(7) . . ?
C28 C27 C30 121.7(8) . . ?
C27 C28 H28 117.9 . . ?
C27 C28 C29 124.3(7) . . ?
C29 C28 H28 117.9 . . ?
C24 C29 C31 123.9(7) . . ?
C28 C29 C24 118.5(7) . . ?
C28 C29 C31 117.5(7) . . ?
C27 C30 H30A 109.5 . . ?
C27 C30 H30B 109.5 . . ?
C27 C30 H30C 109.5 . . ?
H30A C30 H30B 109.5 . . ?
H30A C30 H30C 109.5 . . ?
H30B C30 H30C 109.5 . . ?
N3 C31 C29 125.1(7) . . ?
N3 C31 H31 117.5 . . ?
C29 C31 H31 117.5 . . ?
C33 C32 N3 118.1(7) . . ?
C33 C32 C37 120.8(7) . . ?
C37 C32 N3 121.1(7) . . ?
C32 C33 H33 119.6 . . ?
C34 C33 C32 120.8(8) . . ?
C34 C33 H33 119.6 . . ?
C33 C34 H34 120.2 . . ?
C33 C34 C35 119.5(9) . . ?
C35 C34 H34 120.2 . . ?
C34 C35 H35 120.1 . . ?
C36 C35 C34 119.7(8) . . ?
C36 C35 H35 120.1 . . ?
C35 C36 H36 119.2 . . ?
C35 C36 C37 121.5(8) . . ?
C37 C36 H36 119.2 . . ?
C32 C37 C36 117.6(8) . . ?
C32 C37 C38 122.9(7) . . ?
C36 C37 C38 119.5(7) . . ?
C37 C38 H38A 108.8 . . ?
C37 C38 H38B 108.8 . . ?
C37 C38 C39 113.6(6) . . ?
H38A C38 H38B 107.7 . . ?
C39 C38 H38A 108.8 . . ?
C39 C38 H38B 108.8 . . ?
C38 C39 H39A 109.0 . . ?
C38 C39 H39B 109.0 . . ?
H39A C39 H39B 107.8 . . ?
C40 C39 C38 113.0(7) . . ?
C40 C39 H39A 109.0 . . ?
C40 C39 H39B 109.0 . . ?
C41 C40 C39 117.3(7) . . ?
C41 C40 C45 117.7(8) . . ?
C45 C40 C39 125.0(7) . . ?
C40 C41 H41 119.6 . . ?
C40 C41 C42 120.9(9) . . ?
C42 C41 H41 119.6 . . ?
C41 C42 H42 119.8 . . ?
C43 C42 C41 120.5(8) . . ?
C43 C42 H42 119.8 . . ?
C42 C43 H43 120.0 . . ?
C42 C43 C44 120.1(9) . . ?
C44 C43 H43 120.0 . . ?
C43 C44 H44 120.5 . . ?
C45 C44 C43 119.0(8) . . ?
C45 C44 H44 120.5 . . ?
C40 C45 N4 117.3(7) . . ?
C44 C45 N4 120.9(7) . . ?
C44 C45 C40 121.8(7) . . ?
N4 C46 C2 122.6(7) . . ?
N4 C46 H46 118.7 . . ?
C2 C46 H46 118.7 . . ?
N5 Fe2 Br2 134.88(17) . . ?
N7 Fe2 Br2 121.98(16) . . ?
N7 Fe2 N5 103.1(2) . . ?
O3 Fe2 Br2 87.37(15) . . ?
O3 Fe2 N5 84.9(2) . . ?
O3 Fe2 N7 96.4(2) . . ?
O4 Fe2 Br2 93.50(15) . . ?
O4 Fe2 N5 92.1(2) . . ?
O4 Fe2 N7 86.0(2) . . ?
O4 Fe2 O3 176.5(2) . . ?
C58 N5 Fe2 127.1(5) . . ?
C58 N5 C59 114.0(6) . . ?
C59 N5 Fe2 118.8(5) . . ?
C72 N6 H6 116.1 . . ?
C73 N6 H6 116.1 . . ?
C73 N6 C72 127.8(7) . . ?
C81 N7 Fe2 128.0(5) . . ?
C81 N7 C82 115.2(6) . . ?
C82 N7 Fe2 116.6(5) . . ?
C95 N8 H8A 118.2 . . ?
C96 N8 H8A 118.2 . . ?
C96 N8 C95 123.7(7) . . ?
C51 O3 Fe2 131.4(5) . . ?
C74 O4 Fe2 132.7(5) . . ?
O3 C51 C52 119.4(7) . . ?
O3 C51 C56 122.6(7) . . ?
C56 C51 C52 117.9(7) . . ?
C53 C52 C51 120.0(7) . . ?
C53 C52 C96 118.6(7) . . ?
C96 C52 C51 120.8(7) . . ?
C52 C53 H53 118.5 . . ?
C54 C53 C52 123.0(7) . . ?
C54 C53 H53 118.5 . . ?
C53 C54 C55 116.8(7) . . ?
C53 C54 C57 123.0(7) . . ?
C55 C54 C57 120.1(7) . . ?
C54 C55 H55 118.1 . . ?
C54 C55 C56 123.8(7) . . ?
C56 C55 H55 118.1 . . ?
C51 C56 C58 123.7(7) . . ?
C55 C56 C51 118.4(7) . . ?
C55 C56 C58 117.6(7) . . ?
C54 C57 H57A 109.5 . . ?
C54 C57 H57B 109.5 . . ?
C54 C57 H57C 109.5 . . ?
H57A C57 H57B 109.5 . . ?
H57A C57 H57C 109.5 . . ?
H57B C57 H57C 109.5 . . ?
N5 C58 C56 126.5(7) . . ?
N5 C58 H58 116.7 . . ?
C56 C58 H58 116.7 . . ?
C60 C59 N5 117.9(7) . . ?
C60 C59 C64 120.8(7) . . ?
C64 C59 N5 121.3(7) . . ?
C59 C60 H60 119.5 . . ?
C59 C60 C61 121.0(8) . . ?
C61 C60 H60 119.5 . . ?
C60 C61 H61 120.5 . . ?
C60 C61 C62 119.0(9) . . ?
C62 C61 H61 120.5 . . ?
C61 C62 H62 120.1 . . ?
C63 C62 C61 119.8(8) . . ?
C63 C62 H62 120.1 . . ?
C62 C63 H63 119.1 . . ?
C62 C63 C64 121.7(8) . . ?
C64 C63 H63 119.1 . . ?
C59 C64 C65 122.1(7) . . ?
C63 C64 C59 117.5(8) . . ?
C63 C64 C65 120.4(7) . . ?
C64 C65 H65A 109.1 . . ?
C64 C65 H65B 109.1 . . ?
C64 C65 C66 112.6(6) . . ?
H65A C65 H65B 107.8 . . ?
C66 C65 H65A 109.1 . . ?
C66 C65 H65B 109.1 . . ?
C65 C66 H66A 109.2 . . ?
C65 C66 H66B 109.2 . . ?
H66A C66 H66B 107.9 . . ?
C67 C66 C65 111.9(7) . . ?
C67 C66 H66A 109.2 . . ?
C67 C66 H66B 109.2 . . ?
C68 C67 C66 119.1(8) . . ?
C72 C67 C66 124.5(7) . . ?
C72 C67 C68 116.3(8) . . ?
C67 C68 H68 118.7 . . ?
C69 C68 C67 122.6(8) . . ?
C69 C68 H68 118.7 . . ?
C68 C69 H69 120.0 . . ?
C68 C69 C70 119.9(8) . . ?
C70 C69 H69 120.0 . . ?
C69 C70 H70 120.3 . . ?
C71 C70 C69 119.3(8) . . ?
C71 C70 H70 120.3 . . ?
C70 C71 H71 120.3 . . ?
C70 C71 C72 119.4(8) . . ?
C72 C71 H71 120.3 . . ?
C67 C72 N6 117.5(7) . . ?
C71 C72 N6 120.1(7) . . ?
C71 C72 C67 122.4(7) . . ?
N6 C73 H73 118.0 . . ?
N6 C73 C75 123.9(7) . . ?
C75 C73 H73 118.0 . . ?
O4 C74 C75 119.2(6) . . ?
O4 C74 C79 123.2(7) . . ?
C79 C74 C75 117.5(7) . . ?
C73 C75 C74 122.1(7) . . ?
C76 C75 C73 118.1(7) . . ?
C76 C75 C74 119.8(7) . . ?
C75 C76 H76 118.8 . . ?
C77 C76 C75 122.5(7) . . ?
C77 C76 H76 118.8 . . ?
C76 C77 C80 121.2(7) . . ?
C78 C77 C76 117.4(7) . . ?
C78 C77 C80 121.4(7) . . ?
C77 C78 H78 118.8 . . ?
C77 C78 C79 122.5(7) . . ?
C79 C78 H78 118.8 . . ?
C74 C79 C78 119.8(7) . . ?
C74 C79 C81 124.8(7) . . ?
C78 C79 C81 115.4(7) . . ?
C77 C80 H80A 109.5 . . ?
C77 C80 H80B 109.5 . . ?
C77 C80 H80C 109.5 . . ?
H80A C80 H80B 109.5 . . ?
H80A C80 H80C 109.5 . . ?
H80B C80 H80C 109.5 . . ?
N7 C81 C79 124.6(7) . . ?
N7 C81 H81 117.7 . . ?
C79 C81 H81 117.7 . . ?
C83 C82 N7 115.8(7) . . ?
C87 C82 N7 123.3(7) . . ?
C87 C82 C83 120.7(7) . . ?
C82 C83 H83 120.1 . . ?
C82 C83 C84 119.8(8) . . ?
C84 C83 H83 120.1 . . ?
C83 C84 H84 120.2 . . ?
C85 C84 C83 119.6(8) . . ?
C85 C84 H84 120.2 . . ?
C84 C85 H85 120.2 . . ?
C86 C85 C84 119.7(8) . . ?
C86 C85 H85 120.2 . . ?
C85 C86 H86 119.0 . . ?
C85 C86 C87 122.1(8) . . ?
C87 C86 H86 119.0 . . ?
C82 C87 C88 122.7(7) . . ?
C86 C87 C82 118.1(8) . . ?
C86 C87 C88 119.2(7) . . ?
C87 C88 H88A 109.0 . . ?
C87 C88 H88B 109.0 . . ?
C87 C88 C89 113.0(6) . . ?
H88A C88 H88B 107.8 . . ?
C89 C88 H88A 109.0 . . ?
C89 C88 H88B 109.0 . . ?
C88 C89 H89A 108.6 . . ?
C88 C89 H89B 108.6 . . ?
H89A C89 H89B 107.6 . . ?
C90 C89 C88 114.5(6) . . ?
C90 C89 H89A 108.6 . . ?
C90 C89 H89B 108.6 . . ?
C91 C90 C89 119.2(8) . . ?
C95 C90 C89 124.9(7) . . ?
C95 C90 C91 115.8(8) . . ?
C90 C91 H91 119.4 . . ?
C92 C91 C90 121.1(8) . . ?
C92 C91 H91 119.4 . . ?
C91 C92 H92 119.7 . . ?
C93 C92 C91 120.5(8) . . ?
C93 C92 H92 119.7 . . ?
C92 C93 H93 119.9 . . ?
C94 C93 C92 120.1(9) . . ?
C94 C93 H93 119.9 . . ?
C93 C94 H94 120.0 . . ?
C93 C94 C95 119.9(8) . . ?
C95 C94 H94 120.0 . . ?
C90 C95 N8 119.9(7) . . ?
C94 C95 N8 117.8(7) . . ?
C94 C95 C90 122.3(8) . . ?
N8 C96 C52 124.6(7) . . ?
N8 C96 H96 117.7 . . ?
C52 C96 H96 117.7 . . ?
N9 C101 C102 176.1(15) . . ?
C101 C102 H10A 109.5 . . ?
C101 C102 H10B 109.5 . . ?
C101 C102 H10C 109.5 . . ?
H10A C102 H10B 109.5 . . ?
H10A C102 H10C 109.5 . . ?
H10B C102 H10C 109.5 . . ?
N10 C103 C104 179.8(16) . . ?
C103 C104 H10D 109.5 . . ?
C103 C104 H10E 109.5 . . ?
C103 C104 H10F 109.5 . . ?
H10D C104 H10E 109.5 . . ?
H10D C104 H10F 109.5 . . ?
H10E C104 H10F 109.5 . . ?
Br4 Fe3 Br3 108.69(7) . . ?
Br4 Fe3 Br5 112.51(7) . . ?
Br5 Fe3 Br3 108.20(7) . . ?
O5 Fe3 Br3 109.8(2) . . ?
O5 Fe3 Br4 110.1(2) . . ?
O5 Fe3 Br5 107.4(2) . . ?
Fe3 O5 Fe4 141.0(4) . . ?
Fe4 O5 Fe3A 136.8(6) . . ?
O5 Fe4 Br6 111.8(2) . . ?
O5 Fe4 Br7 107.1(2) . . ?
O5 Fe4 Br8 111.4(2) . . ?
Br6 Fe4 Br7 110.45(7) . . ?
Br8 Fe4 Br6 105.95(7) . . ?
Br8 Fe4 Br7 110.13(7) . . ?
O5 Fe3A Br4A 116.4(10) . . ?
Br5A Fe3A O5 131.2(11) . . ?
Br5A Fe3A Br4A 110.7(11) . . ?
Br3A Fe3A O5 71.2(8) . . ?
Br3A Fe3A Br5A 106.9(11) . . ?
Br3A Fe3A Br4A 106.6(11) . . ?

loop_
_geom_bond_atom_site_label_1
_geom_bond_atom_site_label_2
_geom_bond_distance
_geom_bond_site_symmetry_2
_geom_bond_publ_flag
Fe1 Br1 2.5078(14) . ?
Fe1 O1 2.003(5) . ?
Fe1 O2 2.018(5) . ?
Fe1 N1 2.134(7) . ?
Fe1 N3 2.140(7) . ?
O1 C1 1.321(9) . ?
O2 C24 1.308(9) . ?
N1 C8 1.293(10) . ?
N1 C9 1.438(9) . ?
N2 H2 0.8800 . ?
N2 C22 1.436(9) . ?
N2 C23 1.298(10) . ?
N3 C31 1.307(10) . ?
N3 C32 1.448(9) . ?
N4 H4 0.8800 . ?
N4 C45 1.414(9) . ?
N4 C46 1.306(9) . ?
C1 C2 1.423(10) . ?
C1 C6 1.424(10) . ?
C2 C3 1.414(10) . ?
C2 C46 1.413(10) . ?
C3 H3 0.9500 . ?
C3 C4 1.380(10) . ?
C4 C5 1.400(10) . ?
C4 C7 1.489(10) . ?
C5 H5 0.9500 . ?
C5 C6 1.405(10) . ?
C6 C8 1.445(10) . ?
C7 H7A 0.9800 . ?
C7 H7B 0.9800 . ?
C7 H7C 0.9800 . ?
C8 H8 0.9500 . ?
C9 C10 1.393(11) . ?
C9 C14 1.402(11) . ?
C10 H10 0.9500 . ?
C10 C11 1.368(11) . ?
C11 H11 0.9500 . ?
C11 C12 1.391(14) . ?
C12 H12 0.9500 . ?
C12 C13 1.380(14) . ?
C13 H13 0.9500 . ?
C13 C14 1.402(12) . ?
C14 C15 1.493(13) . ?
C15 H15A 0.9900 . ?
C15 H15B 0.9900 . ?
C15 C16 1.565(12) . ?
C16 H16A 0.9900 . ?
C16 H16B 0.9900 . ?
C16 C17 1.494(11) . ?
C17 C18 1.397(11) . ?
C17 C22 1.384(11) . ?
C18 H18 0.9500 . ?
C18 C19 1.376(13) . ?
C19 H19 0.9500 . ?
C19 C20 1.388(13) . ?
C20 H20 0.9500 . ?
C20 C21 1.354(11) . ?
C21 H21 0.9500 . ?
C21 C22 1.401(11) . ?
C23 H23 0.9500 . ?
C23 C25 1.419(11) . ?
C24 C25 1.427(10) . ?
C24 C29 1.414(10) . ?
C25 C26 1.402(10) . ?
C26 H26 0.9500 . ?
C26 C27 1.386(11) . ?
C27 C28 1.381(11) . ?
C27 C30 1.505(10) . ?
C28 H28 0.9500 . ?
C28 C29 1.411(10) . ?
C29 C31 1.449(10) . ?
C30 H30A 0.9800 . ?
C30 H30B 0.9800 . ?
C30 H30C 0.9800 . ?
C31 H31 0.9500 . ?
C32 C33 1.378(11) . ?
C32 C37 1.392(11) . ?
C33 H33 0.9500 . ?
C33 C34 1.371(11) . ?
C34 H34 0.9500 . ?
C34 C35 1.383(13) . ?
C35 H35 0.9500 . ?
C35 C36 1.379(12) . ?
C36 H36 0.9500 . ?
C36 C37 1.394(11) . ?
C37 C38 1.510(11) . ?
C38 H38A 0.9900 . ?
C38 H38B 0.9900 . ?
C38 C39 1.559(11) . ?
C39 H39A 0.9900 . ?
C39 H39B 0.9900 . ?
C39 C40 1.490(11) . ?
C40 C41 1.399(11) . ?
C40 C45 1.402(11) . ?
C41 H41 0.9500 . ?
C41 C42 1.400(13) . ?
C42 H42 0.9500 . ?
C42 C43 1.375(14) . ?
C43 H43 0.9500 . ?
C43 C44 1.402(11) . ?
C44 H44 0.9500 . ?
C44 C45 1.395(11) . ?
C46 H46 0.9500 . ?
Fe2 Br2 2.5106(14) . ?
Fe2 N5 2.151(6) . ?
Fe2 N7 2.133(6) . ?
Fe2 O3 2.030(5) . ?
Fe2 O4 2.023(5) . ?
N5 C58 1.278(10) . ?
N5 C59 1.446(9) . ?
N6 H6 0.8800 . ?
N6 C72 1.422(9) . ?
N6 C73 1.298(9) . ?
N7 C81 1.309(9) . ?
N7 C82 1.448(9) . ?
N8 H8A 0.8800 . ?
N8 C95 1.425(10) . ?
N8 C96 1.291(9) . ?
O3 C51 1.310(9) . ?
O4 C74 1.312(8) . ?
C51 C52 1.426(10) . ?
C51 C56 1.419(10) . ?
C52 C53 1.410(11) . ?
C52 C96 1.417(11) . ?
C53 H53 0.9500 . ?
C53 C54 1.359(11) . ?
C54 C55 1.397(11) . ?
C54 C57 1.494(11) . ?
C55 H55 0.9500 . ?
C55 C56 1.411(11) . ?
C56 C58 1.435(10) . ?
C57 H57A 0.9800 . ?
C57 H57B 0.9800 . ?
C57 H57C 0.9800 . ?
C58 H58 0.9500 . ?
C59 C60 1.371(11) . ?
C59 C64 1.402(11) . ?
C60 H60 0.9500 . ?
C60 C61 1.378(11) . ?
C61 H61 0.9500 . ?
C61 C62 1.400(12) . ?
C62 H62 0.9500 . ?
C62 C63 1.372(12) . ?
C63 H63 0.9500 . ?
C63 C64 1.392(11) . ?
C64 C65 1.510(11) . ?
C65 H65A 0.9900 . ?
C65 H65B 0.9900 . ?
C65 C66 1.563(11) . ?
C66 H66A 0.9900 . ?
C66 H66B 0.9900 . ?
C66 C67 1.491(11) . ?
C67 C68 1.399(11) . ?
C67 C72 1.394(11) . ?
C68 H68 0.9500 . ?
C68 C69 1.373(12) . ?
C69 H69 0.9500 . ?
C69 C70 1.392(13) . ?
C70 H70 0.9500 . ?
C70 C71 1.391(11) . ?
C71 H71 0.9500 . ?
C71 C72 1.392(11) . ?
C73 H73 0.9500 . ?
C73 C75 1.413(10) . ?
C74 C75 1.431(10) . ?
C74 C79 1.415(10) . ?
C75 C76 1.407(10) . ?
C76 H76 0.9500 . ?
C76 C77 1.394(10) . ?
C77 C78 1.384(11) . ?
C77 C80 1.501(11) . ?
C78 H78 0.9500 . ?
C78 C79 1.421(10) . ?
C79 C81 1.448(10) . ?
C80 H80A 0.9800 . ?
C80 H80B 0.9800 . ?
C80 H80C 0.9800 . ?
C81 H81 0.9500 . ?
C82 C83 1.392(11) . ?
C82 C87 1.388(11) . ?
C83 H83 0.9500 . ?
C83 C84 1.397(11) . ?
C84 H84 0.9500 . ?
C84 C85 1.381(12) . ?
C85 H85 0.9500 . ?
C85 C86 1.375(12) . ?
C86 H86 0.9500 . ?
C86 C87 1.388(11) . ?
C87 C88 1.518(11) . ?
C88 H88A 0.9900 . ?
C88 H88B 0.9900 . ?
C88 C89 1.552(11) . ?
C89 H89A 0.9900 . ?
C89 H89B 0.9900 . ?
C89 C90 1.506(11) . ?
C90 C91 1.424(11) . ?
C90 C95 1.392(11) . ?
C91 H91 0.9500 . ?
C91 C92 1.381(13) . ?
C92 H92 0.9500 . ?
C92 C93 1.371(13) . ?
C93 H93 0.9500 . ?
C93 C94 1.368(11) . ?
C94 H94 0.9500 . ?
C94 C95 1.386(11) . ?
C96 H96 0.9500 . ?
N9 C101 1.137(15) . ?
C101 C102 1.440(17) . ?
C102 H10A 0.9800 . ?
C102 H10B 0.9800 . ?
C102 H10C 0.9800 . ?
N10 C103 1.149(14) . ?
C103 C104 1.451(17) . ?
C104 H10D 0.9800 . ?
C104 H10E 0.9800 . ?
C104 H10F 0.9800 . ?
Br3 Fe3 2.3535(17) . ?
Br4 Fe3 2.3454(18) . ?
Br5 Fe3 2.3481(17) . ?
Fe3 O5 1.771(6) . ?
O5 Fe4 1.775(6) . ?
O5 Fe3A 2.37(2) . ?
Fe4 Br6 2.3552(17) . ?
Fe4 Br7 2.3702(18) . ?
Fe4 Br8 2.3528(17) . ?
Br5A Fe3A 2.34(3) . ?
Fe3A Br4A 2.40(3) . ?
Fe3A Br3A 2.28(3) . ?

loop_
_geom_torsion_atom_site_label_1
_geom_torsion_atom_site_label_2
_geom_torsion_atom_site_label_3
_geom_torsion_atom_site_label_4
_geom_torsion
_geom_torsion_site_symmetry_1
_geom_torsion_site_symmetry_2
_geom_torsion_site_symmetry_3
_geom_torsion_site_symmetry_4
_geom_torsion_publ_flag
Fe1 O1 C1 C2 -174.5(5) . . . . ?
Fe1 O1 C1 C6 5.8(11) . . . . ?
Fe1 O2 C24 C25 -155.2(5) . . . . ?
Fe1 O2 C24 C29 20.9(11) . . . . ?
Fe1 N1 C8 C6 6.2(11) . . . . ?
Fe1 N1 C9 C10 -75.5(7) . . . . ?
Fe1 N1 C9 C14 101.9(7) . . . . ?
Fe1 N3 C31 C29 0.6(11) . . . . ?
Fe1 N3 C32 C33 -86.5(8) . . . . ?
Fe1 N3 C32 C37 91.2(8) . . . . ?
O1 C1 C2 C3 -176.2(6) . . . . ?
O1 C1 C2 C46 4.5(11) . . . . ?
O1 C1 C6 C5 174.9(7) . . . . ?
O1 C1 C6 C8 -7.8(11) . . . . ?
O2 C24 C25 C23 5.7(11) . . . . ?
O2 C24 C25 C26 -179.9(7) . . . . ?
O2 C24 C29 C28 179.8(7) . . . . ?
O2 C24 C29 C31 -3.3(12) . . . . ?
N1 C9 C10 C11 176.1(7) . . . . ?
N1 C9 C14 C13 -175.9(7) . . . . ?
N1 C9 C14 C15 1.5(12) . . . . ?
N2 C23 C25 C24 -0.2(12) . . . . ?
N2 C23 C25 C26 -174.8(7) . . . . ?
N3 C32 C33 C34 179.0(8) . . . . ?
N3 C32 C37 C36 -179.6(7) . . . . ?
N3 C32 C37 C38 -1.8(11) . . . . ?
C1 C2 C3 C4 0.3(11) . . . . ?
C1 C2 C46 N4 -2.1(11) . . . . ?
C1 C6 C8 N1 1.7(12) . . . . ?
C2 C1 C6 C5 -4.8(10) . . . . ?
C2 C1 C6 C8 172.4(7) . . . . ?
C2 C3 C4 C5 -2.9(11) . . . . ?
C2 C3 C4 C7 176.7(7) . . . . ?
C3 C2 C46 N4 178.6(7) . . . . ?
C3 C4 C5 C6 1.5(11) . . . . ?
C4 C5 C6 C1 2.4(11) . . . . ?
C4 C5 C6 C8 -175.0(7) . . . . ?
C5 C6 C8 N1 179.0(7) . . . . ?
C6 C1 C2 C3 3.6(10) . . . . ?
C6 C1 C2 C46 -175.8(7) . . . . ?
C7 C4 C5 C6 -178.1(7) . . . . ?
C8 N1 C9 C10 104.4(8) . . . . ?
C8 N1 C9 C14 -78.2(9) . . . . ?
C9 N1 C8 C6 -173.7(7) . . . . ?
C9 C10 C11 C12 -0.5(13) . . . . ?
C9 C14 C15 C16 -88.4(10) . . . . ?
C10 C9 C14 C13 1.4(11) . . . . ?
C10 C9 C14 C15 178.8(7) . . . . ?
C10 C11 C12 C13 2.3(13) . . . . ?
C11 C12 C13 C14 -2.2(13) . . . . ?
C12 C13 C14 C9 0.3(12) . . . . ?
C12 C13 C14 C15 -177.1(8) . . . . ?
C13 C14 C15 C16 88.9(9) . . . . ?
C14 C9 C10 C11 -1.4(12) . . . . ?
C14 C15 C16 C17 -71.5(9) . . . . ?
C15 C16 C17 C18 -87.5(9) . . . . ?
C15 C16 C17 C22 91.3(10) . . . . ?
C16 C17 C18 C19 -178.6(8) . . . . ?
C16 C17 C22 N2 -0.5(12) . . . . ?
C16 C17 C22 C21 178.2(8) . . . . ?
C17 C18 C19 C20 -0.1(14) . . . . ?
C18 C17 C22 N2 178.3(7) . . . . ?
C18 C17 C22 C21 -2.9(12) . . . . ?
C18 C19 C20 C21 -1.9(14) . . . . ?
C19 C20 C21 C22 1.5(13) . . . . ?
C20 C21 C22 N2 179.7(7) . . . . ?
C20 C21 C22 C17 1.0(12) . . . . ?
C22 N2 C23 C25 173.0(7) . . . . ?
C22 C17 C18 C19 2.5(13) . . . . ?
C23 N2 C22 C17 -150.4(8) . . . . ?
C23 N2 C22 C21 30.8(11) . . . . ?
C23 C25 C26 C27 172.9(7) . . . . ?
C24 C25 C26 C27 -1.7(11) . . . . ?
C24 C29 C31 N3 -6.9(12) . . . . ?
C25 C24 C29 C28 -4.1(11) . . . . ?
C25 C24 C29 C31 172.8(7) . . . . ?
C25 C26 C27 C28 -0.3(11) . . . . ?
C25 C26 C27 C30 179.7(7) . . . . ?
C26 C27 C28 C29 -0.1(12) . . . . ?
C27 C28 C29 C24 2.4(12) . . . . ?
C27 C28 C29 C31 -174.7(8) . . . . ?
C28 C29 C31 N3 170.0(7) . . . . ?
C29 C24 C25 C23 -170.6(7) . . . . ?
C29 C24 C25 C26 3.8(11) . . . . ?
C30 C27 C28 C29 180.0(8) . . . . ?
C31 N3 C32 C33 89.9(9) . . . . ?
C31 N3 C32 C37 -92.4(9) . . . . ?
C32 N3 C31 C29 -175.4(7) . . . . ?
C32 C33 C34 C35 0.1(14) . . . . ?
C32 C37 C38 C39 -93.3(9) . . . . ?
C33 C32 C37 C36 -1.9(12) . . . . ?
C33 C32 C37 C38 175.8(7) . . . . ?
C33 C34 C35 C36 -0.9(14) . . . . ?
C34 C35 C36 C37 0.2(13) . . . . ?
C35 C36 C37 C32 1.2(12) . . . . ?
C35 C36 C37 C38 -176.7(8) . . . . ?
C36 C37 C38 C39 84.4(9) . . . . ?
C37 C32 C33 C34 1.4(13) . . . . ?
C37 C38 C39 C40 -66.5(9) . . . . ?
C38 C39 C40 C41 -85.5(9) . . . . ?
C38 C39 C40 C45 94.0(9) . . . . ?
C39 C40 C41 C42 176.9(8) . . . . ?
C39 C40 C45 N4 1.5(11) . . . . ?
C39 C40 C45 C44 -178.4(7) . . . . ?
C40 C41 C42 C43 2.1(14) . . . . ?
C41 C40 C45 N4 -179.1(7) . . . . ?
C41 C40 C45 C44 1.0(11) . . . . ?
C41 C42 C43 C44 -0.1(14) . . . . ?
C42 C43 C44 C45 -1.4(13) . . . . ?
C43 C44 C45 N4 -179.0(7) . . . . ?
C43 C44 C45 C40 0.9(12) . . . . ?
C45 N4 C46 C2 178.8(7) . . . . ?
C45 C40 C41 C42 -2.6(12) . . . . ?
C46 N4 C45 C40 -173.2(7) . . . . ?
C46 N4 C45 C44 6.6(12) . . . . ?
C46 C2 C3 C4 179.7(7) . . . . ?
Fe2 N5 C58 C56 -3.4(11) . . . . ?
Fe2 N5 C59 C60 85.0(8) . . . . ?
Fe2 N5 C59 C64 -95.9(8) . . . . ?
Fe2 N7 C81 C79 -4.2(11) . . . . ?
Fe2 N7 C82 C83 73.8(7) . . . . ?
Fe2 N7 C82 C87 -101.7(7) . . . . ?
Fe2 O3 C51 C52 153.7(5) . . . . ?
Fe2 O3 C51 C56 -23.9(11) . . . . ?
Fe2 O4 C74 C75 166.3(5) . . . . ?
Fe2 O4 C74 C79 -10.4(11) . . . . ?
N5 C59 C60 C61 177.7(8) . . . . ?
N5 C59 C64 C63 -175.9(7) . . . . ?
N5 C59 C64 C65 5.7(11) . . . . ?
N6 C73 C75 C74 0.1(11) . . . . ?
N6 C73 C75 C76 179.6(7) . . . . ?
N7 C82 C83 C84 -177.3(7) . . . . ?
N7 C82 C87 C86 175.6(7) . . . . ?
N7 C82 C87 C88 -2.1(12) . . . . ?
O3 C51 C52 C53 -179.0(7) . . . . ?
O3 C51 C52 C96 -8.3(11) . . . . ?
O3 C51 C56 C55 179.3(7) . . . . ?
O3 C51 C56 C58 5.9(12) . . . . ?
O4 C74 C75 C73 -5.3(10) . . . . ?
O4 C74 C75 C76 175.1(6) . . . . ?
O4 C74 C79 C78 -174.9(7) . . . . ?
O4 C74 C79 C81 7.4(12) . . . . ?
C51 C52 C53 C54 -0.1(12) . . . . ?
C51 C52 C96 N8 5.1(12) . . . . ?
C51 C56 C58 N5 7.6(12) . . . . ?
C52 C51 C56 C55 1.7(11) . . . . ?
C52 C51 C56 C58 -171.8(7) . . . . ?
C52 C53 C54 C55 1.0(12) . . . . ?
C52 C53 C54 C57 177.3(8) . . . . ?
C53 C52 C96 N8 175.9(7) . . . . ?
C53 C54 C55 C56 -0.6(12) . . . . ?
C54 C55 C56 C51 -0.8(12) . . . . ?
C54 C55 C56 C58 173.0(7) . . . . ?
C55 C56 C58 N5 -165.9(8) . . . . ?
C56 C51 C52 C53 -1.3(11) . . . . ?
C56 C51 C52 C96 169.4(7) . . . . ?
C57 C54 C55 C56 -176.9(8) . . . . ?
C58 N5 C59 C60 -92.1(9) . . . . ?
C58 N5 C59 C64 87.0(9) . . . . ?
C59 N5 C58 C56 173.4(7) . . . . ?
C59 C60 C61 C62 -0.4(13) . . . . ?
C59 C64 C65 C66 92.8(9) . . . . ?
C60 C59 C64 C63 3.2(12) . . . . ?
C60 C59 C64 C65 -175.3(7) . . . . ?
C60 C61 C62 C63 0.4(14) . . . . ?
C61 C62 C63 C64 1.5(14) . . . . ?
C62 C63 C64 C59 -3.3(12) . . . . ?
C62 C63 C64 C65 175.2(8) . . . . ?
C63 C64 C65 C66 -85.6(9) . . . . ?
C64 C59 C60 C61 -1.4(13) . . . . ?
C64 C65 C66 C67 63.8(9) . . . . ?
C65 C66 C67 C68 83.4(9) . . . . ?
C65 C66 C67 C72 -92.3(9) . . . . ?
C66 C67 C68 C69 -175.4(8) . . . . ?
C66 C67 C72 N6 -2.8(12) . . . . ?
C66 C67 C72 C71 174.9(8) . . . . ?
C67 C68 C69 C70 0.4(14) . . . . ?
C68 C67 C72 N6 -178.6(7) . . . . ?
C68 C67 C72 C71 -0.9(12) . . . . ?
C68 C69 C70 C71 -1.2(13) . . . . ?
C69 C70 C71 C72 0.8(12) . . . . ?
C70 C71 C72 N6 177.9(7) . . . . ?
C70 C71 C72 C67 0.2(12) . . . . ?
C72 N6 C73 C75 -176.5(7) . . . . ?
C72 C67 C68 C69 0.6(13) . . . . ?
C73 N6 C72 C67 172.5(7) . . . . ?
C73 N6 C72 C71 -5.2(11) . . . . ?
C73 C75 C76 C77 -176.0(7) . . . . ?
C74 C75 C76 C77 3.6(11) . . . . ?
C74 C79 C81 N7 0.0(12) . . . . ?
C75 C74 C79 C78 8.3(10) . . . . ?
C75 C74 C79 C81 -169.4(7) . . . . ?
C75 C76 C77 C78 0.7(11) . . . . ?
C75 C76 C77 C80 -177.4(7) . . . . ?
C76 C77 C78 C79 -0.3(11) . . . . ?
C77 C78 C79 C74 -4.3(11) . . . . ?
C77 C78 C79 C81 173.6(7) . . . . ?
C78 C79 C81 N7 -177.8(7) . . . . ?
C79 C74 C75 C73 171.6(7) . . . . ?
C79 C74 C75 C76 -8.0(10) . . . . ?
C80 C77 C78 C79 177.8(7) . . . . ?
C81 N7 C82 C83 -101.9(8) . . . . ?
C81 N7 C82 C87 82.6(9) . . . . ?
C82 N7 C81 C79 170.9(7) . . . . ?
C82 C83 C84 C85 2.7(12) . . . . ?
C82 C87 C88 C89 89.9(9) . . . . ?
C83 C82 C87 C86 0.3(11) . . . . ?
C83 C82 C87 C88 -177.3(7) . . . . ?
C83 C84 C85 C86 -2.1(12) . . . . ?
C84 C85 C86 C87 0.7(12) . . . . ?
C85 C86 C87 C82 0.2(12) . . . . ?
C85 C86 C87 C88 178.0(7) . . . . ?
C86 C87 C88 C89 -87.8(9) . . . . ?
C87 C82 C83 C84 -1.8(12) . . . . ?
C87 C88 C89 C90 68.3(9) . . . . ?
C88 C89 C90 C91 85.5(9) . . . . ?
C88 C89 C90 C95 -93.1(9) . . . . ?
C89 C90 C91 C92 177.4(8) . . . . ?
C89 C90 C95 N8 3.5(12) . . . . ?
C89 C90 C95 C94 -176.9(7) . . . . ?
C90 C91 C92 C93 2.3(14) . . . . ?
C91 C90 C95 N8 -175.2(7) . . . . ?
C91 C90 C95 C94 4.4(11) . . . . ?
C91 C92 C93 C94 -1.1(15) . . . . ?
C92 C93 C94 C95 1.6(14) . . . . ?
C93 C94 C95 N8 176.2(8) . . . . ?
C93 C94 C95 C90 -3.4(13) . . . . ?
C95 N8 C96 C52 -173.3(7) . . . . ?
C95 C90 C91 C92 -3.9(12) . . . . ?
C96 N8 C95 C90 144.7(8) . . . . ?
C96 N8 C95 C94 -34.9(11) . . . . ?
C96 C52 C53 C54 -171.0(7) . . . . ?
Br3 Fe3 O5 Fe4 147.5(6) . . . . ?
Br4 Fe3 O5 Fe4 -92.8(6) . . . . ?
Br5 Fe3 O5 Fe4 30.1(7) . . . . ?
Fe3 O5 Fe4 Br6 44.9(7) . . . . ?
Fe3 O5 Fe4 Br7 -76.3(7) . . . . ?
Fe3 O5 Fe4 Br8 163.2(6) . . . . ?
Fe3A O5 Fe4 Br6 10.2(9) . . . . ?
Fe3A O5 Fe4 Br7 -111.0(8) . . . . ?
Fe3A O5 Fe4 Br8 128.5(8) . . . . ?
